data_2243476
loop_
_publ_author_name
'Flores Manuel, Fermin'
'Sosa Rivadeneyra, Martha'
'Bern\`es, Sylvain'

_publ_section_title
;
 One molecule, three crystal structures: conformational trimorphism of
 <i>N</i>-[(1<i>S</i>)-1-phenylethyl]benzamide
;
_journal_coeditor_code YK2134
_journal_issue 8
_journal_name_full 'Acta Crystallographica Section E'
_journal_page_first 1229
_journal_page_last 1233
_journal_paper_doi 10.1107/S2056989020008877
_journal_volume 76
_journal_year 2020
_chemical_absolute_configuration syn
_chemical_formula_iupac 'C15 H15 N O'
_chemical_formula_moiety 'C15 H15 N O'
_chemical_formula_sum 'C15 H15 N O'
_chemical_formula_weight 225.28
_chemical_melting_point 395
_chemical_name_systematic
;
<i>N</i>-[(1<i>S</i>)-1-Phenylethyl]benzamide
;
_space_group_crystal_system monoclinic
_space_group_IT_number 4
_space_group_name_Hall 'P 2yb'
_space_group_name_H-M_alt 'P 1 21 1'
_atom_sites_solution_hydrogens mixed
_atom_sites_solution_primary dual
_atom_sites_solution_secondary difmap
_audit_creation_method SHELXL-2018/3
_cell_angle_alpha 90
_cell_angle_beta 99.708(8)
_cell_angle_gamma 90
_cell_formula_units_Z 2
_cell_length_a 5.0472(4)
_cell_length_b 9.3118(7)
_cell_length_c 13.9581(15)
_cell_measurement_reflns_used 7505
_cell_measurement_temperature 295.0(10)
_cell_measurement_theta_max 21.00
_cell_measurement_theta_min 2.90
_cell_volume 646.62(10)
_computing_cell_refinement
;
X-AREA (Stoe & Cie, 2019)
;
_computing_data_collection
;
X-AREA (Stoe & Cie, 2019)
;
_computing_data_reduction
;
X-RED32 (Stoe & Cie, 2019)
;
_computing_molecular_graphics
;
Mercury (Macrae <i>et al.</i>,  2020)
;
_computing_publication_material
;
publCif (Westrip, 2010)
;
_computing_structure_refinement
;
<i>SHELXL2018/3</i> (Sheldrick, 2015b)
;
_computing_structure_solution
;
<i>SHELXT2018/2</i> (Sheldrick, 2015a)
;
_diffrn_ambient_temperature 295.0(10)
_diffrn_detector 'Reverse-biased silicon diode array'
_diffrn_detector_area_resol_mean 5.81
_diffrn_measured_fraction_theta_full 0.998
_diffrn_measured_fraction_theta_max 0.998
_diffrn_measurement_device 'Eulerian four-circle diffractometer'
_diffrn_measurement_device_type 'Stoe Stadivari'
_diffrn_measurement_method '\w scans'
_diffrn_measurement_specimen_support Mitegen
_diffrn_radiation_monochromator 'Graded multilayer mirror'
_diffrn_radiation_probe x-ray
_diffrn_radiation_type AgK\a
_diffrn_radiation_wavelength 0.56083
_diffrn_reflns_av_R_equivalents 0.0662
_diffrn_reflns_av_unetI/netI 0.0584
_diffrn_reflns_limit_h_max 6
_diffrn_reflns_limit_h_min -5
_diffrn_reflns_limit_k_max 11
_diffrn_reflns_limit_k_min -11
_diffrn_reflns_limit_l_max 17
_diffrn_reflns_limit_l_min -17
_diffrn_reflns_number 15392
_diffrn_reflns_theta_full 19.664
_diffrn_reflns_theta_max 20.999
_diffrn_reflns_theta_min 2.905
_diffrn_source 'Sealed X-ray tube'
_diffrn_source_current 0.600
_diffrn_source_power 0.039
_diffrn_source_voltage 65
_exptl_absorpt_coefficient_mu 0.047
_exptl_absorpt_correction_T_max 1.0000
_exptl_absorpt_correction_T_min 0.3125
_exptl_absorpt_correction_type multi-scan
_exptl_absorpt_process_details
;
(X-AREA; Stoe & Cie, 2019)
;
_exptl_crystal_colour Colourless
_exptl_crystal_density_diffrn 1.157
_exptl_crystal_description Prism
_exptl_crystal_F_000 240
_exptl_crystal_size_max 0.368
_exptl_crystal_size_mid 0.119
_exptl_crystal_size_min 0.087
_refine_diff_density_max 0.111
_refine_diff_density_min -0.123
_refine_ls_extinction_coef 0.110(15)
_refine_ls_extinction_expression Fc^*^=kFc[1+0.001xFc^2^\l^3^/sin(2\q)]^-1/4^
_refine_ls_extinction_method
;
SHELXL-2018/3 (Sheldrick, 2015b)
;
_refine_ls_goodness_of_fit_ref 0.836
_refine_ls_hydrogen_treatment mixed
_refine_ls_matrix_type full
_refine_ls_number_constraints 0
_refine_ls_number_parameters 159
_refine_ls_number_reflns 2833
_refine_ls_number_restraints 1
_refine_ls_restrained_S_all 0.836
_refine_ls_R_factor_all 0.0857
_refine_ls_R_factor_gt 0.0429
_refine_ls_shift/su_max 0.000
_refine_ls_shift/su_mean 0.000
_refine_ls_structure_factor_coef Fsqd
_refine_ls_weighting_details 'w=1/[\s^2^(Fo^2^)+(0.0482P)^2^] where P=(Fo^2^+2Fc^2^)/3'
_refine_ls_weighting_scheme calc
_refine_ls_wR_factor_gt 0.0911
_refine_ls_wR_factor_ref 0.1021
_reflns_number_gt 1573
_reflns_number_total 2833
_reflns_threshold_expression 'I > 2\s(I)'
_cod_data_source_file yk2134sup1.cif
_cod_data_source_block I
_cod_original_sg_symbol_H-M 'P 21'
_cod_database_code 2243476
_shelx_estimated_absorpt_t_min 0.983
_shelx_estimated_absorpt_t_max 0.996

loop_
_space_group_symop_operation_xyz
'x, y, z'
'-x, y+1/2, -z'

loop_
_atom_site_type_symbol
_atom_site_label
_atom_site_fract_x
_atom_site_fract_y
_atom_site_fract_z
_atom_site_U_iso_or_equiv
_atom_site_adp_type
_atom_site_calc_flag
_atom_site_occupancy
_atom_site_disorder_assembly
_atom_site_disorder_group
O O1 0.0514(3) 0.4480(2) 0.20994(15) 0.0634(7) Uani d 1 . .
N N1 0.4967(5) 0.4138(3) 0.24782(19) 0.0552(7) Uani d 1 . .
H H1 0.648(6) 0.434(4) 0.232(2) 0.066 Uiso d 1 . .
C C1 0.5907(9) 0.1568(5) 0.2590(3) 0.0930(13) Uani d 1 . .
H H1A 0.775962 0.172744 0.254262 0.140 Uiso calc 1 . .
H H1B 0.488542 0.143158 0.195139 0.140 Uiso calc 1 . .
H H1C 0.575931 0.072839 0.297644 0.140 Uiso calc 1 . .
C C2 0.4818(6) 0.2871(4) 0.3067(2) 0.0644(10) Uani d 1 . .
H H2 0.291287 0.268881 0.308304 0.077 Uiso calc 1 . .
C C3 0.6215(6) 0.3062(4) 0.4109(2) 0.0607(9) Uani d 1 . .
C C4 0.8300(8) 0.3981(5) 0.4371(3) 0.0897(13) Uani d 1 . .
H H4 0.889422 0.454313 0.389872 0.108 Uiso calc 1 . .
C C5 0.9556(10) 0.4096(7) 0.5331(3) 0.1221(18) Uani d 1 . .
H H5 1.099463 0.472265 0.549813 0.147 Uiso calc 1 . .
C C6 0.8674(14) 0.3286(9) 0.6029(4) 0.125(2) Uani d 1 . .
H H6 0.946930 0.337460 0.667740 0.150 Uiso calc 1 . .
C C7 0.6669(16) 0.2373(8) 0.5769(4) 0.143(2) Uani d 1 . .
H H7 0.609507 0.180178 0.624109 0.171 Uiso calc 1 . .
C C8 0.5405(10) 0.2247(6) 0.4809(3) 0.1114(17) Uani d 1 . .
H H8 0.399651 0.160002 0.464684 0.134 Uiso calc 1 . .
C C9 0.2809(5) 0.4846(3) 0.20237(19) 0.0465(7) Uani d 1 . .
C C10 0.3311(5) 0.6101(3) 0.1421(2) 0.0476(8) Uani d 1 . .
C C11 0.1515(6) 0.6394(4) 0.0594(2) 0.0674(10) Uani d 1 . .
H H11 0.000363 0.581618 0.042805 0.081 Uiso calc 1 . .
C C12 0.1920(9) 0.7537(5) 0.0002(3) 0.0898(14) Uani d 1 . .
H H12 0.072176 0.770246 -0.057018 0.108 Uiso calc 1 . .
C C13 0.4068(10) 0.8418(5) 0.0258(4) 0.0922(15) Uani d 1 . .
H H13 0.431123 0.920152 -0.013150 0.111 Uiso calc 1 . .
C C14 0.5853(8) 0.8160(4) 0.1077(4) 0.0855(13) Uani d 1 . .
H H14 0.731981 0.876693 0.124659 0.103 Uiso calc 1 . .
C C15 0.5512(6) 0.6993(4) 0.1667(3) 0.0646(10) Uani d 1 . .
H H15 0.675967 0.681326 0.222472 0.078 Uiso calc 1 . .

loop_
_atom_site_aniso_label
_atom_site_aniso_U_11
_atom_site_aniso_U_22
_atom_site_aniso_U_33
_atom_site_aniso_U_12
_atom_site_aniso_U_13
_atom_site_aniso_U_23
O1 0.0432(9) 0.0760(17) 0.0717(14) -0.0023(11) 0.0114(9) 0.0127(13)
N1 0.0412(12) 0.0636(18) 0.0604(15) -0.0008(13) 0.0074(11) 0.0189(14)
C1 0.130(3) 0.060(3) 0.081(3) 0.000(2) -0.006(2) 0.007(2)
C2 0.0567(17) 0.061(2) 0.074(2) -0.0070(17) 0.0069(17) 0.020(2)
C3 0.0590(17) 0.067(2) 0.058(2) 0.0136(18) 0.0154(16) 0.0182(19)
C4 0.095(3) 0.113(4) 0.057(2) -0.011(3) 0.0018(19) 0.008(2)
C5 0.136(4) 0.146(5) 0.073(3) -0.007(4) -0.015(3) -0.013(4)
C6 0.148(5) 0.162(6) 0.057(3) 0.064(4) -0.006(3) 0.009(4)
C7 0.177(6) 0.178(7) 0.075(4) 0.021(5) 0.032(4) 0.061(4)
C8 0.119(3) 0.137(4) 0.078(3) -0.013(3) 0.015(3) 0.049(3)
C9 0.0449(15) 0.054(2) 0.0411(16) 0.0003(14) 0.0097(12) -0.0029(15)
C10 0.0457(14) 0.051(2) 0.0483(17) 0.0075(14) 0.0149(13) 0.0019(15)
C11 0.0660(18) 0.077(3) 0.059(2) 0.0056(19) 0.0087(16) 0.013(2)
C12 0.095(3) 0.104(4) 0.070(3) 0.021(3) 0.016(2) 0.031(3)
C13 0.101(3) 0.078(3) 0.108(4) 0.023(3) 0.050(3) 0.044(3)
C14 0.081(2) 0.060(3) 0.121(4) -0.006(2) 0.033(3) 0.015(3)
C15 0.064(2) 0.060(2) 0.069(2) 0.0007(17) 0.0097(17) 0.0092(19)

loop_
_atom_type_symbol
_atom_type_description
_atom_type_scat_dispersion_real
_atom_type_scat_dispersion_imag
_atom_type_scat_source
C C 0.0015 0.0009 'International Tables Vol C Tables 4.2.6.8 and 6.1.1.4'
H H 0.0000 0.0000 'International Tables Vol C Tables 4.2.6.8 and 6.1.1.4'
N N 0.0030 0.0019 'International Tables Vol C Tables 4.2.6.8 and 6.1.1.4'
O O 0.0056 0.0036 'International Tables Vol C Tables 4.2.6.8 and 6.1.1.4'

loop_
_exptl_crystal_face_index_h
_exptl_crystal_face_index_k
_exptl_crystal_face_index_l
_exptl_crystal_face_perp_dist
1 -2 -2 0.0640
-1 2 2 0.0550
1 2 -1 0.2070
-1 -2 1 0.1610
-1 2 -9 0.0520
1 -1 6 0.0350

loop_
_geom_angle_atom_site_label_1
_geom_angle_atom_site_label_2
_geom_angle_atom_site_label_3
_geom_angle_site_symmetry_1
_geom_angle_site_symmetry_3
_geom_angle
_geom_angle_publ_flag
C9 N1 C2 . . 123.7(2) ?
C9 N1 H1 . . 118(2) ?
C2 N1 H1 . . 118(2) ?
C2 C1 H1A . . 109.5 ?
C2 C1 H1B . . 109.5 ?
H1A C1 H1B . . 109.5 ?
C2 C1 H1C . . 109.5 ?
H1A C1 H1C . . 109.5 ?
H1B C1 H1C . . 109.5 ?
N1 C2 C3 . . 112.9(3) ?
N1 C2 C1 . . 110.0(3) ?
C3 C2 C1 . . 111.6(3) ?
N1 C2 H2 . . 107.4 ?
C3 C2 H2 . . 107.4 ?
C1 C2 H2 . . 107.4 ?
C8 C3 C4 . . 118.3(4) ?
C8 C3 C2 . . 118.6(4) ?
C4 C3 C2 . . 123.1(3) ?
C3 C4 C5 . . 121.1(4) ?
C3 C4 H4 . . 119.5 ?
C5 C4 H4 . . 119.5 ?
C6 C5 C4 . . 119.8(6) ?
C6 C5 H5 . . 120.1 ?
C4 C5 H5 . . 120.1 ?
C7 C6 C5 . . 119.0(5) ?
C7 C6 H6 . . 120.5 ?
C5 C6 H6 . . 120.5 ?
C6 C7 C8 . . 121.6(5) ?
C6 C7 H7 . . 119.2 ?
C8 C7 H7 . . 119.2 ?
C3 C8 C7 . . 120.2(5) ?
C3 C8 H8 . . 119.9 ?
C7 C8 H8 . . 119.9 ?
O1 C9 N1 . . 121.7(3) ?
O1 C9 C10 . . 121.3(3) ?
N1 C9 C10 . . 116.9(2) ?
C11 C10 C15 . . 118.7(3) ?
C11 C10 C9 . . 118.8(3) ?
C15 C10 C9 . . 122.6(3) ?
C10 C11 C12 . . 120.8(4) ?
C10 C11 H11 . . 119.6 ?
C12 C11 H11 . . 119.6 ?
C13 C12 C11 . . 120.0(4) ?
C13 C12 H12 . . 120.0 ?
C11 C12 H12 . . 120.0 ?
C14 C13 C12 . . 120.2(4) ?
C14 C13 H13 . . 119.9 ?
C12 C13 H13 . . 119.9 ?
C13 C14 C15 . . 120.5(4) ?
C13 C14 H14 . . 119.7 ?
C15 C14 H14 . . 119.7 ?
C10 C15 C14 . . 119.7(3) ?
C10 C15 H15 . . 120.1 ?
C14 C15 H15 . . 120.1 ?

loop_
_geom_bond_atom_site_label_1
_geom_bond_atom_site_label_2
_geom_bond_site_symmetry_2
_geom_bond_distance
_geom_bond_publ_flag
O1 C9 . 1.229(3) ?
N1 C9 . 1.338(3) ?
N1 C2 . 1.448(4) ?
N1 H1 . 0.85(3) ?
C1 C2 . 1.530(5) ?
C1 H1A . 0.9600 ?
C1 H1B . 0.9600 ?
C1 H1C . 0.9600 ?
C2 C3 . 1.515(5) ?
C2 H2 . 0.9800 ?
C3 C8 . 1.354(5) ?
C3 C4 . 1.358(5) ?
C4 C5 . 1.386(5) ?
C4 H4 . 0.9300 ?
C5 C6 . 1.365(8) ?
C5 H5 . 0.9300 ?
C6 C7 . 1.325(8) ?
C6 H6 . 0.9300 ?
C7 C8 . 1.388(8) ?
C7 H7 . 0.9300 ?
C8 H8 . 0.9300 ?
C9 C10 . 1.486(4) ?
C10 C11 . 1.370(4) ?
C10 C15 . 1.383(4) ?
C11 C12 . 1.384(5) ?
C11 H11 . 0.9300 ?
C12 C13 . 1.358(6) ?
C12 H12 . 0.9300 ?
C13 C14 . 1.352(6) ?
C13 H13 . 0.9300 ?
C14 C15 . 1.392(5) ?
C14 H14 . 0.9300 ?
C15 H15 . 0.9300 ?

loop_
_geom_hbond_atom_site_label_D
_geom_hbond_atom_site_label_H
_geom_hbond_atom_site_label_A
_geom_hbond_site_symmetry_A
_geom_hbond_distance_DH
_geom_hbond_distance_HA
_geom_hbond_distance_DA
_geom_hbond_angle_DHA
_geom_hbond_publ_flag
N1 H1 O1 1_655 0.85(3) 2.11(3) 2.952(3) 169(3) yes

loop_
_geom_torsion_atom_site_label_1
_geom_torsion_atom_site_label_2
_geom_torsion_atom_site_label_3
_geom_torsion_atom_site_label_4
_geom_torsion_site_symmetry_1
_geom_torsion_site_symmetry_2
_geom_torsion_site_symmetry_3
_geom_torsion_site_symmetry_4
_geom_torsion
_geom_torsion_publ_flag
C9 N1 C2 C3 . . . . -120.7(3) ?
C9 N1 C2 C1 . . . . 114.0(3) ?
N1 C2 C3 C8 . . . . 154.8(3) ?
C1 C2 C3 C8 . . . . -80.7(4) ?
N1 C2 C3 C4 . . . . -27.3(5) ?
C1 C2 C3 C4 . . . . 97.1(4) ?
C8 C3 C4 C5 . . . . -0.6(6) ?
C2 C3 C4 C5 . . . . -178.5(4) ?
C3 C4 C5 C6 . . . . -0.7(8) ?
C4 C5 C6 C7 . . . . 1.8(9) ?
C5 C6 C7 C8 . . . . -1.6(10) ?
C4 C3 C8 C7 . . . . 0.8(7) ?
C2 C3 C8 C7 . . . . 178.8(5) ?
C6 C7 C8 C3 . . . . 0.3(9) ?
C2 N1 C9 O1 . . . . 2.0(5) ?
C2 N1 C9 C10 . . . . -178.1(3) ?
O1 C9 C10 C11 . . . . -33.8(4) ?
N1 C9 C10 C11 . . . . 146.2(3) ?
O1 C9 C10 C15 . . . . 145.7(3) ?
N1 C9 C10 C15 . . . . -34.2(4) ?
C15 C10 C11 C12 . . . . 1.5(5) ?
C9 C10 C11 C12 . . . . -179.0(3) ?
C10 C11 C12 C13 . . . . -2.4(6) ?
C11 C12 C13 C14 . . . . 1.7(6) ?
C12 C13 C14 C15 . . . . -0.1(6) ?
C11 C10 C15 C14 . . . . 0.2(4) ?
C9 C10 C15 C14 . . . . -179.4(3) ?
C13 C14 C15 C10 . . . . -0.9(5) ?

_cod_database_fobs_code 2243476
